data_7703859
loop_
_publ_author_name
'Huang, Li-Cheng'
'Zhang, Jing-Shun'
'Jia, Teng'
'Mu, Ying'
'Gao, Wei'

_publ_section_title
;
 Bis(imino)aryl NCN pincer cobalt complexes: synthesis and
 disproportionation.
;
_journal_issue 16
_journal_name_full 'Dalton transactions (Cambridge, England : 2003)'
_journal_page_first 5219
_journal_page_last 5227
_journal_paper_doi 10.1039/d0dt00747a
_journal_volume 49
_journal_year 2020
_chemical_formula_moiety 'C32 H39 Br2 Co N2, C16 H32 Li O4'
_chemical_formula_sum 'C48 H71 Br2 Co Li N2 O4'
_chemical_formula_weight 965.75
_space_group_crystal_system orthorhombic
_space_group_IT_number 62
_space_group_name_Hall '-P 2ac 2n'
_space_group_name_H-M_alt 'P n m a'
_atom_sites_solution_hydrogens geom
_atom_sites_solution_primary direct
_audit_creation_date 2019-12-19
_audit_creation_method
;
Olex2 1.2
(compiled 2018.05.29 svn.r3508 for OlexSys, GUI svn.r5506)
;
_audit_update_record
;
2020-02-27 deposited with the CCDC.	2020-03-25 downloaded from the CCDC.
;
_cell_angle_alpha 90
_cell_angle_beta 90
_cell_angle_gamma 90
_cell_formula_units_Z 4
_cell_length_a 21.7144(7)
_cell_length_b 21.1790(7)
_cell_length_c 10.5333(3)
_cell_measurement_reflns_used 9931
_cell_measurement_temperature 296(2)
_cell_measurement_theta_max 23.13
_cell_measurement_theta_min 2.69
_cell_volume 4844.2(3)
_computing_cell_refinement 'SAINT v8.37A (Bruker, 2015)'
_computing_data_reduction 'SAINT v8.37A (Bruker, 2015)'
_computing_molecular_graphics 'Olex2 (Dolomanov et al., 2009)'
_computing_publication_material 'Olex2 (Dolomanov et al., 2009)'
_computing_structure_refinement 'ShelXL (Sheldrick, 2015)'
_computing_structure_solution 'XS (Sheldrick, 2008)'
_diffrn_ambient_temperature 296.15
_diffrn_measured_fraction_theta_full 0.994
_diffrn_measured_fraction_theta_max 0.994
_diffrn_measurement_device_type 'Bruker APEX-II CCD'
_diffrn_measurement_method '\f and \w scans'
_diffrn_radiation_monochromator graphite
_diffrn_radiation_type MoK\a
_diffrn_radiation_wavelength 0.71073
_diffrn_reflns_av_R_equivalents 0.1056
_diffrn_reflns_av_unetI/netI 0.0358
_diffrn_reflns_Laue_measured_fraction_full 0.994
_diffrn_reflns_Laue_measured_fraction_max 0.994
_diffrn_reflns_limit_h_max 25
_diffrn_reflns_limit_h_min -25
_diffrn_reflns_limit_k_max 25
_diffrn_reflns_limit_k_min -25
_diffrn_reflns_limit_l_max 12
_diffrn_reflns_limit_l_min -11
_diffrn_reflns_number 74553
_diffrn_reflns_point_group_measured_fraction_full 0.994
_diffrn_reflns_point_group_measured_fraction_max 0.994
_diffrn_reflns_theta_full 25.154
_diffrn_reflns_theta_max 25.154
_diffrn_reflns_theta_min 1.876
_diffrn_standards_number 0
_exptl_absorpt_coefficient_mu 2.046
_exptl_absorpt_correction_T_max 0.7452
_exptl_absorpt_correction_T_min 0.6429
_exptl_absorpt_correction_type multi-scan
_exptl_absorpt_process_details
;
SADABS-2014/5 (Bruker,2014/5) was used for absorption correction.
wR2(int) was 0.0875 before and 0.0619 after correction.
The Ratio of minimum to maximum transmission is 0.8627.
The \l/2 correction factor is 0.00150.
;
_exptl_crystal_colour 'clear greenish green'
_exptl_crystal_colour_lustre clear
_exptl_crystal_colour_modifier greenish
_exptl_crystal_colour_primary green
_exptl_crystal_density_diffrn 1.324
_exptl_crystal_description block
_exptl_crystal_F_000 2020
_exptl_crystal_size_max 0.21
_exptl_crystal_size_mid 0.2
_exptl_crystal_size_min 0.18
_refine_diff_density_max 0.752
_refine_diff_density_min -0.681
_refine_diff_density_rms 0.104
_refine_ls_extinction_method none
_refine_ls_goodness_of_fit_ref 1.063
_refine_ls_hydrogen_treatment constr
_refine_ls_matrix_type full
_refine_ls_number_parameters 281
_refine_ls_number_reflns 4445
_refine_ls_number_restraints 0
_refine_ls_restrained_S_all 1.063
_refine_ls_R_factor_all 0.0815
_refine_ls_R_factor_gt 0.0486
_refine_ls_shift/su_max 0.000
_refine_ls_shift/su_mean 0.000
_refine_ls_structure_factor_coef Fsqd
_refine_ls_weighting_details 'w=1/[\s^2^(Fo^2^)+(0.0582P)^2^+8.1317P] where P=(Fo^2^+2Fc^2^)/3'
_refine_ls_weighting_scheme calc
_refine_ls_wR_factor_gt 0.1157
_refine_ls_wR_factor_ref 0.1333
_reflns_Friedel_coverage 0.000
_reflns_number_gt 3186
_reflns_number_total 4445
_reflns_threshold_expression 'I > 2\s(I)'
_cod_data_source_file d0dt00747a2.cif
_cod_data_source_block 1d-LiBr
_cod_depositor_comments 'Adding full bibliography for 7703856--7703861.cif.'
_cod_database_code 7703859
_shelx_shelxl_version_number 2014/7
_shelx_space_group_comment
;
The symmetry employed for this shelxl refinement is uniquely defined
by the following loop, which should always be used as a source of
symmetry information in preference to the above space-group names.
They are only intended as comments.
;
_olex2_refinement_description
;
1. Fixed Uiso
 At 1.2 times of:
  All C(H) groups, All C(H,H) groups
 At 1.5 times of:
  All C(H,H,H) groups
2. Others
 Fixed Sof: Co1(0.5)
3.a Ternary CH refined with riding coordinates:
 C12(H12), C15(H15)
3.b Secondary CH2 refined with riding coordinates:
 C18(H18A,H18B), C19(H19A,H19B), C20(H20A,H20B), C21(H21A,H21B), C22(H22A,
 H22B), C23(H23A,H23B), C24(H24A,H24B), C25(H25A,H25B)
3.c Aromatic/amide H refined with riding coordinates:
 C3(H3), C4(H4), C5(H5), C8(H8), C9(H9), C10(H10)
3.d Idealised Me refined as rotating group:
 C13(H13A,H13B,H13C), C14(H14A,H14B,H14C), C16(H16A,H16B,H16C), C17(H17A,H17B,
 H17C)
;
_olex2_submission_special_instructions 'No special instructions were received'

loop_
_space_group_symop_operation_xyz
'x, y, z'
'-x+1/2, -y, z+1/2'
'x+1/2, -y+1/2, -z+1/2'
'-x, y+1/2, -z'
'-x, -y, -z'
'x-1/2, y, -z-1/2'
'-x-1/2, y-1/2, z-1/2'
'x, -y-1/2, z'

loop_
_atom_site_label
_atom_site_type_symbol
_atom_site_fract_x
_atom_site_fract_y
_atom_site_fract_z
_atom_site_U_iso_or_equiv
_atom_site_adp_type
_atom_site_occupancy
_atom_site_site_symmetry_order
_atom_site_calc_flag
_atom_site_refinement_flags_posn
_atom_site_refinement_flags_adp
_atom_site_refinement_flags_occupancy
_atom_site_disorder_assembly
_atom_site_disorder_group
Br1 Br 0.03218(3) 0.2500 0.35345(6) 0.0499(2) Uani 1 2 d S T P . .
Br2 Br 0.20192(3) 0.2500 0.18762(7) 0.0501(2) Uani 1 2 d S T P . .
Co1 Co 0.09219(4) 0.23444(5) 0.16176(9) 0.0312(4) Uani 0.5 1 d . . . . .
N1 N 0.07957(13) 0.13206(14) 0.0987(3) 0.0271(7) Uani 1 1 d . . . . .
C1 C 0.0545(2) 0.2500 -0.0099(5) 0.0265(11) Uani 1 2 d S T P . .
C2 C 0.04017(15) 0.19349(17) -0.0730(3) 0.0281(8) Uani 1 1 d . . . . .
C3 C 0.01323(17) 0.19371(19) -0.1938(4) 0.0347(9) Uani 1 1 d . . . . .
H3 H 0.0038 0.1557 -0.2336 0.042 Uiso 1 1 calc R . . . .
C4 C 0.0007(3) 0.2500 -0.2540(6) 0.0406(14) Uani 1 2 d S T P . .
H4 H -0.0163 0.2500 -0.3351 0.049 Uiso 1 2 calc RS T P . .
C5 C 0.05372(16) 0.13381(17) -0.0093(3) 0.0293(8) Uani 1 1 d . . . . .
H5 H 0.0431 0.0961 -0.0489 0.035 Uiso 1 1 calc R . . . .
C6 C 0.08809(16) 0.07169(17) 0.1576(4) 0.0295(8) Uani 1 1 d . . . . .
C7 C 0.03958(16) 0.04488(18) 0.2271(4) 0.0327(9) Uani 1 1 d . . . . .
C8 C 0.04909(19) -0.01384(19) 0.2817(4) 0.0444(11) Uani 1 1 d . . . . .
H8 H 0.0174 -0.0326 0.3274 0.053 Uiso 1 1 calc R . . . .
C9 C 0.1045(2) -0.0451(2) 0.2698(5) 0.0493(12) Uani 1 1 d . . . . .
H9 H 0.1095 -0.0848 0.3058 0.059 Uiso 1 1 calc R . . . .
C10 C 0.15220(19) -0.0175(2) 0.2046(4) 0.0447(11) Uani 1 1 d . . . . .
H10 H 0.1895 -0.0387 0.1976 0.054 Uiso 1 1 calc R . . . .
C11 C 0.14581(16) 0.04144(18) 0.1490(4) 0.0329(9) Uani 1 1 d . . . . .
C12 C -0.02188(16) 0.07825(18) 0.2411(4) 0.0362(9) Uani 1 1 d . . . . .
H12 H -0.0163 0.1222 0.2144 0.043 Uiso 1 1 calc R . . . .
C13 C -0.07019(19) 0.0487(2) 0.1550(5) 0.0526(12) Uani 1 1 d . . . . .
H13A H -0.0578 0.0533 0.0680 0.079 Uiso 1 1 calc GR . . . .
H13B H -0.1090 0.0694 0.1677 0.079 Uiso 1 1 calc GR . . . .
H13C H -0.0743 0.0046 0.1749 0.079 Uiso 1 1 calc GR . . . .
C14 C -0.0448(2) 0.0788(2) 0.3786(5) 0.0543(12) Uani 1 1 d . . . . .
H14A H -0.0530 0.0363 0.4055 0.081 Uiso 1 1 calc GR . . . .
H14B H -0.0819 0.1033 0.3840 0.081 Uiso 1 1 calc GR . . . .
H14C H -0.0139 0.0971 0.4323 0.081 Uiso 1 1 calc GR . . . .
C15 C 0.19933(17) 0.0716(2) 0.0779(4) 0.0376(9) Uani 1 1 d . . . . .
H15 H 0.1890 0.1161 0.0638 0.045 Uiso 1 1 calc R . . . .
C16 C 0.2078(2) 0.0411(3) -0.0502(5) 0.0721(16) Uani 1 1 d . . . . .
H16A H 0.2147 -0.0033 -0.0395 0.108 Uiso 1 1 calc GR . . . .
H16B H 0.2425 0.0597 -0.0923 0.108 Uiso 1 1 calc GR . . . .
H16C H 0.1714 0.0476 -0.1005 0.108 Uiso 1 1 calc GR . . . .
C17 C 0.25904(19) 0.0694(2) 0.1533(5) 0.0588(13) Uani 1 1 d . . . . .
H17A H 0.2530 0.0894 0.2341 0.088 Uiso 1 1 calc GR . . . .
H17B H 0.2907 0.0912 0.1073 0.088 Uiso 1 1 calc GR . . . .
H17C H 0.2710 0.0263 0.1660 0.088 Uiso 1 1 calc GR . . . .
O1 O 0.20959(14) 0.17480(16) 0.5979(3) 0.0546(8) Uani 1 1 d . . . . .
O2 O 0.2798(2) 0.2500 0.8018(4) 0.0577(12) Uani 1 2 d S T P . .
O3 O 0.3322(2) 0.2500 0.5319(5) 0.0719(15) Uani 1 2 d S T P . .
C18 C 0.2049(4) 0.1421(4) 0.4809(6) 0.118(3) Uani 1 1 d . . . . .
H18A H 0.2391 0.1130 0.4721 0.141 Uiso 1 1 calc R . . . .
H18B H 0.2065 0.1719 0.4111 0.141 Uiso 1 1 calc R . . . .
C19 C 0.1477(3) 0.1078(3) 0.4772(6) 0.089(2) Uani 1 1 d . . . . .
H19A H 0.1192 0.1274 0.4182 0.107 Uiso 1 1 calc R . . . .
H19B H 0.1546 0.0645 0.4513 0.107 Uiso 1 1 calc R . . . .
C20 C 0.1243(3) 0.1103(4) 0.6034(8) 0.116(3) Uani 1 1 d . . . . .
H20A H 0.1294 0.0698 0.6451 0.140 Uiso 1 1 calc R . . . .
H20B H 0.0808 0.1208 0.6025 0.140 Uiso 1 1 calc R . . . .
C21 C 0.1594(4) 0.1595(5) 0.6705(8) 0.165(5) Uani 1 1 d . . . . .
H21A H 0.1339 0.1966 0.6836 0.198 Uiso 1 1 calc R . . . .
H21B H 0.1726 0.1441 0.7528 0.198 Uiso 1 1 calc R . . . .
C22 C 0.2993(5) 0.1981(3) 0.8686(8) 0.144(4) Uani 1 1 d . . . . .
H22A H 0.3158 0.1670 0.8102 0.173 Uiso 1 1 calc R . . . .
H22B H 0.2645 0.1793 0.9122 0.173 Uiso 1 1 calc R . . . .
C23 C 0.3459(3) 0.2151(3) 0.9600(6) 0.0735(16) Uani 1 1 d . . . . .
H23A H 0.3858 0.1987 0.9348 0.088 Uiso 1 1 calc R . . . .
H23B H 0.3357 0.1987 1.0434 0.088 Uiso 1 1 calc R . . . .
C24 C 0.3626(3) 0.1976(3) 0.4772(7) 0.095(2) Uani 1 1 d . . . . .
H24A H 0.3381 0.1596 0.4862 0.115 Uiso 1 1 calc R . . . .
H24B H 0.4023 0.1908 0.5172 0.115 Uiso 1 1 calc R . . . .
C25 C 0.3704(3) 0.2145(3) 0.3406(6) 0.0762(17) Uani 1 1 d . . . . .
H25A H 0.3366 0.1981 0.2901 0.091 Uiso 1 1 calc R . . . .
H25B H 0.4089 0.1981 0.3074 0.091 Uiso 1 1 calc R . . . .
Li1 Li 0.2568(5) 0.2500 0.6253(10) 0.049(3) Uani 1 2 d S T P . .

loop_
_atom_site_aniso_label
_atom_site_aniso_U_11
_atom_site_aniso_U_22
_atom_site_aniso_U_33
_atom_site_aniso_U_23
_atom_site_aniso_U_13
_atom_site_aniso_U_12
Br1 0.0453(4) 0.0704(5) 0.0340(4) 0.000 0.0090(3) 0.000
Br2 0.0252(3) 0.0642(4) 0.0610(4) 0.000 -0.0048(3) 0.000
Co1 0.0242(4) 0.0422(12) 0.0272(5) -0.0022(4) -0.0029(4) -0.0013(4)
N1 0.0229(15) 0.0286(17) 0.0297(17) -0.0007(13) 0.0010(13) -0.0021(13)
C1 0.021(2) 0.034(3) 0.025(3) 0.000 0.004(2) 0.000
C2 0.0221(18) 0.033(2) 0.029(2) -0.0014(16) 0.0001(15) 0.0024(15)
C3 0.037(2) 0.038(2) 0.030(2) -0.0072(18) -0.0042(17) -0.0017(17)
C4 0.042(3) 0.049(4) 0.031(3) 0.000 -0.012(3) 0.000
C5 0.0284(18) 0.028(2) 0.031(2) -0.0039(16) 0.0011(16) -0.0010(16)
C6 0.0280(19) 0.029(2) 0.031(2) -0.0009(17) -0.0017(16) -0.0027(16)
C7 0.0278(19) 0.033(2) 0.037(2) 0.0012(17) -0.0012(16) -0.0026(16)
C8 0.039(2) 0.040(2) 0.054(3) 0.013(2) 0.004(2) -0.0090(19)
C9 0.049(3) 0.032(2) 0.066(3) 0.020(2) -0.006(2) 0.000(2)
C10 0.034(2) 0.037(2) 0.063(3) 0.007(2) -0.004(2) 0.0086(19)
C11 0.0254(19) 0.035(2) 0.038(2) 0.0009(18) -0.0036(17) -0.0009(16)
C12 0.0256(19) 0.034(2) 0.049(3) -0.0008(19) 0.0062(18) -0.0048(16)
C13 0.033(2) 0.055(3) 0.070(3) -0.010(2) -0.004(2) 0.001(2)
C14 0.048(3) 0.058(3) 0.057(3) -0.001(2) 0.016(2) -0.004(2)
C15 0.028(2) 0.038(2) 0.046(3) 0.0014(19) -0.0016(18) 0.0018(17)
C16 0.063(3) 0.096(4) 0.057(3) -0.020(3) 0.020(3) -0.028(3)
C17 0.030(2) 0.071(3) 0.075(4) 0.008(3) -0.008(2) -0.008(2)
O1 0.0518(18) 0.070(2) 0.0417(18) -0.0080(16) 0.0029(15) -0.0132(16)
O2 0.075(3) 0.047(3) 0.051(3) 0.000 -0.017(2) 0.000
O3 0.062(3) 0.087(4) 0.067(3) 0.000 0.027(3) 0.000
C18 0.166(7) 0.125(6) 0.062(4) -0.031(4) 0.023(4) -0.072(6)
C19 0.090(4) 0.097(5) 0.081(5) -0.028(4) -0.023(4) -0.005(4)
C20 0.090(5) 0.124(6) 0.135(7) -0.071(5) 0.046(5) -0.068(4)
C21 0.137(7) 0.234(11) 0.123(7) -0.097(7) 0.080(6) -0.129(8)
C22 0.260(12) 0.049(4) 0.124(7) 0.003(4) -0.118(7) 0.002(5)
C23 0.067(3) 0.073(3) 0.080(4) 0.018(3) -0.015(3) 0.001(3)
C24 0.074(4) 0.106(5) 0.106(5) 0.038(4) 0.029(4) 0.037(4)
C25 0.078(4) 0.079(4) 0.072(4) 0.000(3) 0.024(3) 0.011(3)
Li1 0.044(6) 0.053(6) 0.049(6) 0.000 0.007(5) 0.000

loop_
_atom_type_symbol
_atom_type_description
_atom_type_scat_dispersion_real
_atom_type_scat_dispersion_imag
_atom_type_scat_source
C C 0.0033 0.0016 'International Tables Vol C Tables 4.2.6.8 and 6.1.1.4'
H H 0.0000 0.0000 'International Tables Vol C Tables 4.2.6.8 and 6.1.1.4'
Br Br -0.2901 2.4595 'International Tables Vol C Tables 4.2.6.8 and 6.1.1.4'
Co Co 0.3494 0.9721 'International Tables Vol C Tables 4.2.6.8 and 6.1.1.4'
Li Li -0.0003 0.0001 'International Tables Vol C Tables 4.2.6.8 and 6.1.1.4'
N N 0.0061 0.0033 'International Tables Vol C Tables 4.2.6.8 and 6.1.1.4'
O O 0.0106 0.0060 'International Tables Vol C Tables 4.2.6.8 and 6.1.1.4'

loop_
_geom_angle_atom_site_label_1
_geom_angle_atom_site_label_2
_geom_angle_atom_site_label_3
_geom_angle
_geom_angle_site_symmetry_1
_geom_angle_site_symmetry_3
_geom_angle_publ_flag
Co1 Br1 Co1 15.62(5) . 8_565 ?
Co1 Br2 Co1 15.65(5) 8_565 . ?
Br2 Co1 Br1 114.62(4) . . ?
Co1 Co1 Br1 82.20(2) 8_565 . ?
Co1 Co1 Br2 82.17(2) 8_565 . ?
Co1 Co1 N1 161.66(8) 8_565 . ?
Co1 Co1 C1 80.57(4) 8_565 . ?
N1 Co1 Br1 107.86(8) . . ?
N1 Co1 Br2 106.26(8) . . ?
C1 Co1 Br1 120.51(14) . . ?
C1 Co1 Br2 118.61(14) . . ?
C1 Co1 N1 81.10(8) . . ?
C5 N1 Co1 106.6(2) . . ?
C5 N1 C6 118.1(3) . . ?
C6 N1 Co1 134.9(2) . . ?
Co1 C1 Co1 18.86(7) . 8_565 ?
C2 C1 Co1 112.1(2) 8_565 8_565 ?
C2 C1 Co1 130.9(2) 8_565 . ?
C2 C1 Co1 130.9(2) . 8_565 ?
C2 C1 Co1 112.1(2) . . ?
C2 C1 C2 117.0(5) . 8_565 ?
C1 C2 C5 118.4(3) . . ?
C3 C2 C1 121.3(4) . . ?
C3 C2 C5 120.3(3) . . ?
C4 C3 C2 120.2(4) . . ?
C3 C4 C3 119.9(5) 8_565 . ?
N1 C5 C2 121.7(3) . . ?
C7 C6 N1 119.3(3) . . ?
C7 C6 C11 121.1(3) . . ?
C11 C6 N1 119.5(3) . . ?
C6 C7 C12 121.5(3) . . ?
C8 C7 C6 117.9(3) . . ?
C8 C7 C12 120.6(3) . . ?
C9 C8 C7 121.6(4) . . ?
C10 C9 C8 119.9(4) . . ?
C9 C10 C11 121.3(4) . . ?
C6 C11 C15 121.3(3) . . ?
C10 C11 C6 118.1(4) . . ?
C10 C11 C15 120.6(3) . . ?
C7 C12 C13 110.9(3) . . ?
C7 C12 C14 112.4(3) . . ?
C13 C12 C14 110.0(3) . . ?
C16 C15 C11 110.7(4) . . ?
C16 C15 C17 110.5(4) . . ?
C17 C15 C11 112.4(4) . . ?
C18 O1 Li1 125.2(5) . . ?
C21 O1 C18 108.2(5) . . ?
C21 O1 Li1 122.5(5) . . ?
C22 O2 C22 106.5(6) . 8_565 ?
C22 O2 Li1 125.1(4) . . ?
C22 O2 Li1 125.1(4) 8_565 . ?
C24 O3 C24 103.4(6) 8_565 . ?
C24 O3 Li1 127.6(3) . . ?
C24 O3 Li1 127.6(3) 8_565 . ?
O1 C18 C19 109.4(5) . . ?
C20 C19 C18 105.4(5) . . ?
C19 C20 C21 106.8(6) . . ?
O1 C21 C20 108.1(6) . . ?
O2 C22 C23 111.1(5) . . ?
C22 C23 C23 104.4(3) . 8_565 ?
O3 C24 C25 104.9(5) . . ?
C24 C25 C25 103.9(4) . 8_565 ?
O1 Li1 O1 112.4(6) . 8_565 ?
O1 Li1 O2 106.5(4) 8_565 . ?
O1 Li1 O2 106.5(4) . . ?
O3 Li1 O1 112.4(4) . . ?
O3 Li1 O1 112.4(4) . 8_565 ?
O3 Li1 O2 105.9(6) . . ?

loop_
_geom_bond_atom_site_label_1
_geom_bond_atom_site_label_2
_geom_bond_distance
_geom_bond_site_symmetry_2
_geom_bond_publ_flag
Br1 Co1 2.4256(11) . ?
Br1 Co1 2.4257(11) 8_565 ?
Br2 Co1 2.4207(11) . ?
Br2 Co1 2.4206(11) 8_565 ?
Co1 Co1 0.6592(19) 8_565 ?
Co1 N1 2.284(3) . ?
Co1 C1 2.012(5) . ?
N1 C5 1.269(5) . ?
N1 C6 1.433(5) . ?
C1 Co1 2.012(5) 8_565 ?
C1 C2 1.404(4) . ?
C1 C2 1.404(4) 8_565 ?
C2 C3 1.401(5) . ?
C2 C5 1.461(5) . ?
C3 C4 1.378(5) . ?
C4 C3 1.378(5) 8_565 ?
C6 C7 1.403(5) . ?
C6 C11 1.410(5) . ?
C7 C8 1.386(6) . ?
C7 C12 1.517(5) . ?
C8 C9 1.378(6) . ?
C9 C10 1.374(6) . ?
C10 C11 1.385(6) . ?
C11 C15 1.523(5) . ?
C12 C13 1.522(6) . ?
C12 C14 1.531(6) . ?
C15 C16 1.507(6) . ?
C15 C17 1.521(6) . ?
O1 C18 1.418(7) . ?
O1 C21 1.370(7) . ?
O1 Li1 1.916(7) . ?
O2 C22 1.371(7) . ?
O2 C22 1.371(7) 8_565 ?
O2 Li1 1.925(12) . ?
O3 C24 1.414(7) 8_565 ?
O3 C24 1.414(7) . ?
O3 Li1 1.910(11) . ?
C18 C19 1.437(8) . ?
C19 C20 1.424(9) . ?
C20 C21 1.473(9) . ?
C22 C23 1.442(8) . ?
C23 C23 1.480(11) 8_565 ?
C24 C25 1.493(8) . ?
C25 C25 1.503(12) 8_565 ?
Li1 O1 1.916(7) 8_565 ?
